data_1527306
loop_
_publ_author_name
'Drew, M.G.B.'
'Mandyczewsky, R.'

_publ_section_title
;
 Crystal and molecular structures of tungsten(VI) sulfide tetrachloride
 and tungsten(VI) sulfide tetrabromide
;
_journal_name_full
;
Journal of the Chemical Society A: Inorganic, Physical, Theoretical (1966-1971)
;
_journal_page_first 2815
_journal_page_last 2818
_journal_volume 1970
_journal_year 1970
_chemical_formula_sum 'Br4 S W'
_chemical_name_systematic 'W S Br4'
_space_group_IT_number 14
_symmetry_space_group_name_Hall '-P 2ybc'
_symmetry_space_group_name_H-M 'P 1 21/c 1'
_cell_angle_alpha 90
_cell_angle_beta 109.17
_cell_angle_gamma 90
_cell_formula_units_Z 4
_cell_length_a 9.642
_cell_length_b 6.024
_cell_length_c 12.776
_cell_volume 700.924
_citation_journal_id_ASTM JCSIAP
_cod_data_source_file Drew_JCSIAP_1970_1851.cif
_cod_data_source_block Br4S1W1
_cod_original_cell_volume 700.9245
_cod_original_formula_sum 'Br4 S1 W1'
_cod_database_code 1527306

loop_
_symmetry_equiv_pos_as_xyz
x,y,z
-x,y+1/2,-z+1/2
-x,-y,-z
x,-y-1/2,z-1/2

loop_
_atom_site_label
_atom_site_type_symbol
_atom_site_fract_x
_atom_site_fract_y
_atom_site_fract_z
_atom_site_occupancy
_atom_site_U_iso_or_equiv
Br3 Br-1 -0.3923 -0.2165 -0.1715 1 0.0
Br1 Br-1 -0.0041 0.241 0.0786 1 0.0
W1 W+6 -0.2346 0.0504 -0.046 1 0.0
S1 S-2 -0.3901 0.2603 -0.0183 1 0.0
Br2 Br-1 -0.1943 0.2349 -0.2041 1 0.0
Br4 Br-1 -0.2073 -0.2113 0.1068 1 0.0
